data_7206576
loop_
_publ_author_name
'Bosch, Eric'
'Matheny, Julie'
'Brown, Amy E.'
'Eichler, Barrett'

_publ_section_title
;
 Role of counterions in the structures of diquinolinyl-silver
 coordination polymers
;
_journal_issue 19
_journal_name_full CrystEngComm
_journal_page_first 5755
_journal_paper_doi 10.1039/c1ce05753g
_journal_volume 13
_journal_year 2011
_chemical_formula_moiety 'C20 H12 Ag N3 O3'
_chemical_formula_sum 'C20 H12 Ag N3 O3'
_chemical_formula_weight 450.20
_chemical_name_systematic
;
?
;
_space_group_IT_number 2
_space_group_name_Hall '-P 1'
_symmetry_cell_setting triclinic
_symmetry_space_group_name_Hall '-P 1'
_symmetry_space_group_name_H-M 'P -1'
_atom_sites_solution_hydrogens geom
_atom_sites_solution_primary direct
_atom_sites_solution_secondary difmap
_audit_creation_method SHELXL-97
_cell_angle_alpha 113.6640(10)
_cell_angle_beta 94.6320(10)
_cell_angle_gamma 105.5170(10)
_cell_formula_units_Z 2
_cell_length_a 9.3176(9)
_cell_length_b 9.8539(9)
_cell_length_c 10.8856(10)
_cell_measurement_reflns_used 9905
_cell_measurement_temperature 173(2)
_cell_measurement_theta_max 27.14
_cell_measurement_theta_min 2.32
_cell_volume 861.78(14)
_computing_cell_refinement 'Bruker SAINT'
_computing_data_collection 'Bruker APEX2'
_computing_data_reduction 'Bruker SAINT'
_computing_molecular_graphics 'ORTEP-III (Burnett & Johnson, 1996)'
_computing_publication_material 'CIFTAB (Sheldrick, 1997)'
_computing_structure_refinement 'SHELXL-97 (Sheldrick, 2008)'
_computing_structure_solution 'SHELXS-97 (Sheldrick, 2008)'
_diffrn_ambient_temperature 173(2)
_diffrn_detector_area_resol_mean 8.3660
_diffrn_measured_fraction_theta_full 0.999
_diffrn_measured_fraction_theta_max 0.990
_diffrn_measurement_device_type 'Bruker SMART CCD area detector'
_diffrn_measurement_method 'phi and omega scans'
_diffrn_radiation_monochromator graphite
_diffrn_radiation_source 'fine-focus sealed tube'
_diffrn_radiation_type MoK\a
_diffrn_radiation_wavelength 0.71073
_diffrn_reflns_av_R_equivalents 0.0176
_diffrn_reflns_av_sigmaI/netI 0.0145
_diffrn_reflns_limit_h_max 11
_diffrn_reflns_limit_h_min -11
_diffrn_reflns_limit_k_max 12
_diffrn_reflns_limit_k_min -12
_diffrn_reflns_limit_l_max 13
_diffrn_reflns_limit_l_min -13
_diffrn_reflns_number 16351
_diffrn_reflns_theta_full 25.00
_diffrn_reflns_theta_max 27.24
_diffrn_reflns_theta_min 2.09
_exptl_absorpt_coefficient_mu 1.196
_exptl_absorpt_correction_T_max 0.8410
_exptl_absorpt_correction_T_min 0.6462
_exptl_absorpt_correction_type multi-scan
_exptl_absorpt_process_details
;
Data were corrected for decay and absorption using the program SADABS
based on the method of R.H. Blessing (Acta Cryst. A51, 33-38, 1995).
;
_exptl_crystal_colour colourless
_exptl_crystal_density_diffrn 1.735
_exptl_crystal_density_method 'not measured'
_exptl_crystal_description block
_exptl_crystal_F_000 448
_exptl_crystal_size_max 0.40
_exptl_crystal_size_mid 0.15
_exptl_crystal_size_min 0.15
_refine_diff_density_max 0.396
_refine_diff_density_min -0.541
_refine_diff_density_rms 0.055
_refine_ls_extinction_method none
_refine_ls_goodness_of_fit_ref 1.057
_refine_ls_hydrogen_treatment constr
_refine_ls_matrix_type full
_refine_ls_number_parameters 244
_refine_ls_number_reflns 3808
_refine_ls_number_restraints 0
_refine_ls_restrained_S_all 1.057
_refine_ls_R_factor_all 0.0210
_refine_ls_R_factor_gt 0.0194
_refine_ls_shift/su_max 0.000
_refine_ls_shift/su_mean 0.000
_refine_ls_structure_factor_coef Fsqd
_refine_ls_weighting_details 'calc w=1/[\s^2^(Fo^2^)+(0.0206P)^2^+0.5635P] where P=(Fo^2^+2Fc^2^)/3'
_refine_ls_weighting_scheme calc
_refine_ls_wR_factor_gt 0.0485
_refine_ls_wR_factor_ref 0.0494
_reflns_number_gt 3587
_reflns_number_total 3808
_reflns_threshold_expression >2sigma(I)
_cod_data_source_file c1ce05753g.txt
_cod_data_source_block bq3agno3
_cod_original_sg_symbol_H-M P-1
_cod_database_code 7206576

loop_
_symmetry_equiv_pos_as_xyz
'x, y, z'
'-x, -y, -z'

loop_
_atom_site_label
_atom_site_type_symbol
_atom_site_fract_x
_atom_site_fract_y
_atom_site_fract_z
_atom_site_U_iso_or_equiv
_atom_site_adp_type
_atom_site_occupancy
_atom_site_symmetry_multiplicity
_atom_site_calc_flag
_atom_site_refinement_flags
Ag1 Ag 0.084241(15) -0.002311(15) 0.187316(15) 0.03201(5) Uani 1 1 d .
O1 O -0.01835(18) 0.14766(16) 0.07432(16) 0.0443(3) Uani 1 1 d .
N1 N 0.33605(16) 0.06871(16) 0.20396(14) 0.0234(3) Uani 1 1 d .
C1 C 0.41791(19) 0.21670(19) 0.24733(17) 0.0253(3) Uani 1 1 d .
H1 H 0.3697 0.2937 0.2834 0.030 Uiso 1 1 calc R
O2 O 0.14502(19) 0.35738(18) 0.23267(16) 0.0521(4) Uani 1 1 d .
N2 N 0.92221(15) 0.93557(16) 0.31008(14) 0.0225(3) Uani 1 1 d .
C2 C 0.40565(18) -0.04351(19) 0.15358(16) 0.0219(3) Uani 1 1 d .
O3 O 0.0981(2) 0.3320(2) 0.0256(2) 0.0678(5) Uani 1 1 d .
N3 N 0.07664(18) 0.28194(17) 0.11169(16) 0.0304(3) Uani 1 1 d .
C3 C 0.3195(2) -0.20258(19) 0.10873(17) 0.0268(3) Uani 1 1 d .
H3 H 0.2147 -0.2311 0.1121 0.032 Uiso 1 1 calc R
C4 C 0.3869(2) -0.3159(2) 0.06028(19) 0.0325(4) Uani 1 1 d .
H4 H 0.3292 -0.4226 0.0326 0.039 Uiso 1 1 calc R
C5 C 0.5409(2) -0.2753(2) 0.05124(19) 0.0332(4) Uani 1 1 d .
H5 H 0.5860 -0.3552 0.0163 0.040 Uiso 1 1 calc R
C6 C 0.6265(2) -0.1225(2) 0.09205(17) 0.0282(4) Uani 1 1 d .
H6 H 0.7300 -0.0969 0.0840 0.034 Uiso 1 1 calc R
C7 C 0.56136(18) -0.00188(19) 0.14642(16) 0.0222(3) Uani 1 1 d .
C8 C 0.64495(18) 0.1578(2) 0.19149(16) 0.0243(3) Uani 1 1 d .
H8 H 0.7490 0.1888 0.1861 0.029 Uiso 1 1 calc R
C9 C 0.57427(19) 0.26817(19) 0.24329(17) 0.0246(3) Uani 1 1 d .
C10 C 0.6471(2) 0.4324(2) 0.28605(18) 0.0280(4) Uani 1 1 d .
C11 C 0.69609(19) 0.5696(2) 0.31651(17) 0.0270(3) Uani 1 1 d .
C12 C 0.75106(18) 0.73266(19) 0.34937(17) 0.0242(3) Uani 1 1 d .
C13 C 0.86652(18) 0.78788(19) 0.28672(17) 0.0241(3) Uani 1 1 d .
H13 H 0.9055 0.7142 0.2247 0.029 Uiso 1 1 calc R
C14 C 0.86887(18) 1.04429(19) 0.40139(16) 0.0219(3) Uani 1 1 d .
C15 C 0.93133(19) 1.2040(2) 0.43109(17) 0.0263(3) Uani 1 1 d .
H15 H 1.0087 1.2358 0.3871 0.032 Uiso 1 1 calc R
C16 C 0.8802(2) 1.3130(2) 0.52328(19) 0.0322(4) Uani 1 1 d .
H16 H 0.9237 1.4205 0.5437 0.039 Uiso 1 1 calc R
C17 C 0.7644(2) 1.2683(2) 0.58829(19) 0.0345(4) Uani 1 1 d .
H17 H 0.7304 1.3455 0.6521 0.041 Uiso 1 1 calc R
C18 C 0.7009(2) 1.1144(2) 0.55996(18) 0.0309(4) Uani 1 1 d .
H18 H 0.6216 1.0848 0.6031 0.037 Uiso 1 1 calc R
C19 C 0.75220(19) 0.99844(19) 0.46688(16) 0.0243(3) Uani 1 1 d .
C20 C 0.69382(19) 0.8389(2) 0.43800(17) 0.0260(3) Uani 1 1 d .
H20 H 0.6150 0.8049 0.4798 0.031 Uiso 1 1 calc R

loop_
_atom_site_aniso_label
_atom_site_aniso_U_11
_atom_site_aniso_U_22
_atom_site_aniso_U_33
_atom_site_aniso_U_23
_atom_site_aniso_U_13
_atom_site_aniso_U_12
Ag1 0.02441(8) 0.02857(8) 0.04331(9) 0.01620(6) 0.01702(6) 0.00566(5)
O1 0.0477(9) 0.0288(7) 0.0496(8) 0.0161(6) 0.0040(7) 0.0058(6)
N1 0.0219(7) 0.0216(7) 0.0272(7) 0.0118(6) 0.0090(5) 0.0050(5)
C1 0.0249(8) 0.0215(8) 0.0297(8) 0.0117(7) 0.0088(7) 0.0063(6)
O2 0.0558(10) 0.0402(8) 0.0408(8) 0.0047(7) -0.0005(7) 0.0100(7)
N2 0.0178(6) 0.0249(7) 0.0242(7) 0.0128(6) 0.0036(5) 0.0032(5)
C2 0.0231(8) 0.0235(8) 0.0214(7) 0.0121(6) 0.0070(6) 0.0071(6)
O3 0.0680(12) 0.0806(13) 0.0661(12) 0.0520(11) 0.0222(10) 0.0083(10)
N3 0.0298(8) 0.0280(7) 0.0358(8) 0.0131(6) 0.0127(6) 0.0130(6)
C3 0.0288(8) 0.0238(8) 0.0274(8) 0.0129(7) 0.0086(7) 0.0045(7)
C4 0.0417(10) 0.0234(8) 0.0322(9) 0.0129(7) 0.0066(8) 0.0096(8)
C5 0.0417(10) 0.0322(9) 0.0302(9) 0.0128(7) 0.0067(8) 0.0210(8)
C6 0.0251(8) 0.0376(9) 0.0260(8) 0.0148(7) 0.0052(7) 0.0150(7)
C7 0.0227(8) 0.0275(8) 0.0183(7) 0.0125(6) 0.0032(6) 0.0078(6)
C8 0.0193(7) 0.0308(8) 0.0232(8) 0.0149(7) 0.0034(6) 0.0043(6)
C9 0.0233(8) 0.0237(8) 0.0243(8) 0.0129(6) 0.0033(6) 0.0004(6)
C10 0.0247(8) 0.0287(9) 0.0280(8) 0.0144(7) 0.0045(7) 0.0020(7)
C11 0.0232(8) 0.0272(9) 0.0266(8) 0.0130(7) 0.0032(7) 0.0011(7)
C12 0.0214(8) 0.0240(8) 0.0240(8) 0.0124(6) 0.0012(6) 0.0007(6)
C13 0.0212(8) 0.0245(8) 0.0253(8) 0.0117(7) 0.0035(6) 0.0048(6)
C14 0.0189(7) 0.0247(8) 0.0201(7) 0.0111(6) 0.0006(6) 0.0035(6)
C15 0.0245(8) 0.0259(8) 0.0271(8) 0.0142(7) 0.0036(7) 0.0026(7)
C16 0.0362(10) 0.0242(8) 0.0325(9) 0.0128(7) 0.0051(8) 0.0047(7)
C17 0.0407(10) 0.0306(9) 0.0300(9) 0.0097(7) 0.0119(8) 0.0129(8)
C18 0.0314(9) 0.0328(9) 0.0273(8) 0.0131(7) 0.0118(7) 0.0074(7)
C19 0.0238(8) 0.0266(8) 0.0196(7) 0.0104(6) 0.0034(6) 0.0035(7)
C20 0.0225(8) 0.0279(8) 0.0244(8) 0.0137(7) 0.0044(6) 0.0004(7)

loop_
_atom_type_symbol
_atom_type_description
_atom_type_scat_dispersion_real
_atom_type_scat_dispersion_imag
_atom_type_scat_source
C C 0.0033 0.0016 'International Tables Vol C Tables 4.2.6.8 and 6.1.1.4'
H H 0.0000 0.0000 'International Tables Vol C Tables 4.2.6.8 and 6.1.1.4'
N N 0.0061 0.0033 'International Tables Vol C Tables 4.2.6.8 and 6.1.1.4'
O O 0.0106 0.0060 'International Tables Vol C Tables 4.2.6.8 and 6.1.1.4'
Ag Ag -0.8971 1.1015 'International Tables Vol C Tables 4.2.6.8 and 6.1.1.4'

loop_
_geom_angle_atom_site_label_1
_geom_angle_atom_site_label_2
_geom_angle_atom_site_label_3
_geom_angle
_geom_angle_site_symmetry_1
_geom_angle_site_symmetry_3
N2 Ag1 N1 137.02(5) 1_445 .
N2 Ag1 O1 120.72(5) 1_445 2
N1 Ag1 O1 94.96(5) . 2
N2 Ag1 O1 108.42(5) 1_445 .
N1 Ag1 O1 107.15(5) . .
O1 Ag1 O1 67.16(6) 2 .
N3 O1 Ag1 109.47(11) . 2
N3 O1 Ag1 110.38(11) . .
Ag1 O1 Ag1 112.84(6) 2 .
C1 N1 C2 118.54(14) . .
C1 N1 Ag1 120.74(11) . .
C2 N1 Ag1 120.28(10) . .
N1 C1 C9 123.72(16) . .
C13 N2 C14 119.01(14) . .
C13 N2 Ag1 118.77(11) . 1_665
C14 N2 Ag1 122.00(10) . 1_665
N1 C2 C3 119.05(15) . .
N1 C2 C7 121.25(14) . .
C3 C2 C7 119.70(15) . .
O3 N3 O2 122.69(18) . .
O3 N3 O1 118.55(17) . .
O2 N3 O1 118.76(16) . .
C4 C3 C2 120.09(17) . .
C3 C4 C5 120.39(17) . .
C6 C5 C4 120.80(17) . .
C5 C6 C7 120.18(17) . .
C8 C7 C2 118.65(15) . .
C8 C7 C6 122.52(16) . .
C2 C7 C6 118.81(15) . .
C9 C8 C7 119.26(15) . .
C8 C9 C1 118.56(15) . .
C8 C9 C10 123.55(16) . .
C1 C9 C10 117.77(16) . .
C11 C10 C9 174.24(19) . .
C10 C11 C12 178.18(19) . .
C20 C12 C13 118.24(15) . .
C20 C12 C11 122.15(15) . .
C13 C12 C11 119.59(16) . .
N2 C13 C12 123.49(16) . .
N2 C14 C15 119.64(15) . .
N2 C14 C19 121.00(14) . .
C15 C14 C19 119.36(15) . .
C16 C15 C14 119.90(16) . .
C15 C16 C17 121.05(17) . .
C18 C17 C16 120.15(18) . .
C17 C18 C19 120.55(17) . .
C20 C19 C18 122.60(16) . .
C20 C19 C14 118.40(16) . .
C18 C19 C14 118.99(15) . .
C12 C20 C19 119.83(15) . .

loop_
_geom_bond_atom_site_label_1
_geom_bond_atom_site_label_2
_geom_bond_distance
_geom_bond_site_symmetry_2
Ag1 N2 2.2199(13) 1_445
Ag1 N1 2.2312(14) .
Ag1 O1 2.5519(16) 2
Ag1 O1 2.5760(15) .
O1 N3 1.258(2) .
O1 Ag1 2.5520(16) 2
N1 C1 1.314(2) .
N1 C2 1.378(2) .
C1 C9 1.419(2) .
O2 N3 1.232(2) .
N2 C13 1.315(2) .
N2 C14 1.376(2) .
N2 Ag1 2.2199(13) 1_665
C2 C3 1.410(2) .
C2 C7 1.416(2) .
O3 N3 1.229(2) .
C3 C4 1.369(3) .
C4 C5 1.406(3) .
C5 C6 1.366(3) .
C6 C7 1.418(2) .
C7 C8 1.410(2) .
C8 C9 1.373(3) .
C9 C10 1.433(2) .
C10 C11 1.196(2) .
C11 C12 1.429(2) .
C12 C20 1.372(2) .
C12 C13 1.422(2) .
C14 C15 1.411(2) .
C14 C19 1.419(2) .
C15 C16 1.368(3) .
C16 C17 1.406(3) .
C17 C18 1.364(3) .
C18 C19 1.415(2) .
C19 C20 1.409(2) .
